data_4066187
loop_
_publ_author_name
'\<St\<epni\<cka, Petr'
'Schulz, Ji\<r\'i'
'Klemann, Thorsten'
'Siemeling, Ulrich'
'C\'isa\<rov\'a, Ivana'

_publ_section_title
;
 Synthesis, Structural Characterization, and Catalytic Evaluation of
 Palladium Complexes with Homologous Ferrocene-Based Pyridylphosphine
 Ligands
;
_journal_issue 14
_journal_name_full Organometallics
_journal_page_first 3187
_journal_paper_doi 10.1021/om100339p
_journal_volume 29
_journal_year 2010
_chemical_formula_moiety 'C37 H36 Fe N2 P Pd, F6 Sb'
_chemical_formula_sum 'C37 H36 F6 Fe N2 P Pd Sb'
_chemical_formula_weight 937.65
_chemical_name_systematic
; 
 ? 
;
_space_group_IT_number 15
_symmetry_cell_setting monoclinic
_symmetry_space_group_name_Hall '-C 2yc'
_symmetry_space_group_name_H-M 'C 1 2/c 1'
_atom_sites_solution_hydrogens geom
_atom_sites_solution_primary direct
_atom_sites_solution_secondary difmap
_audit_creation_method SHELXL-97
_cell_angle_alpha 90.00
_cell_angle_beta 126.225(3)
_cell_angle_gamma 90.00
_cell_formula_units_Z 8
_cell_length_a 24.1524(12)
_cell_length_b 18.5909(8)
_cell_length_c 19.7994(11)
_cell_measurement_reflns_used 46205
_cell_measurement_temperature 150(2)
_cell_measurement_theta_max 27.5
_cell_measurement_theta_min 2.2
_cell_volume 7171.8(7)
_computing_cell_refinement 'Dirax/lsq (Duisenberg & Schreurs, 1989-2000)'
_computing_data_collection 'Collect (Nonius BV, 1997-2000)'
_computing_data_reduction 'EvalCCD (Duisenberg & Schreurs 1990-2000)'
_computing_molecular_graphics 'PLATON (Spek, 2001)'
_computing_publication_material 'PLATON (Spek, 2001)'
_computing_structure_refinement 'SHELXL-97 (Sheldrick, 1997)'
_computing_structure_solution 'SIR97 (Altomare et al., 1994)'
_diffrn_ambient_temperature 150(2)
_diffrn_detector_area_resol_mean 9.091
_diffrn_measured_fraction_theta_full 0.998
_diffrn_measured_fraction_theta_max 0.998
_diffrn_measurement_device_type KappaCCD
_diffrn_measurement_method '\w and \p scans to fill the Ewald sphere'
_diffrn_radiation_monochromator 'horizontally mounted graphite crystal'
_diffrn_radiation_source 'fine-focus sealed tube'
_diffrn_radiation_type MoK\a
_diffrn_radiation_wavelength 0.71073
_diffrn_reflns_av_R_equivalents 0.0899
_diffrn_reflns_av_sigmaI/netI 0.0669
_diffrn_reflns_limit_h_max 31
_diffrn_reflns_limit_h_min -31
_diffrn_reflns_limit_k_max 24
_diffrn_reflns_limit_k_min -21
_diffrn_reflns_limit_l_max 25
_diffrn_reflns_limit_l_min -25
_diffrn_reflns_number 46292
_diffrn_reflns_theta_full 27.50
_diffrn_reflns_theta_max 27.50
_diffrn_reflns_theta_min 2.19
_diffrn_standards_number 0
_exptl_absorpt_coefficient_mu 1.749
_exptl_absorpt_correction_T_max 0.860
_exptl_absorpt_correction_T_min 0.643
_exptl_absorpt_correction_type integration
_exptl_absorpt_process_details
;
Gaussian integration (Coppens, 1970)
;
_exptl_crystal_colour orange
_exptl_crystal_density_diffrn 1.737
_exptl_crystal_density_method 'not measured'
_exptl_crystal_description block
_exptl_crystal_F_000 3712
_exptl_crystal_size_max 0.36
_exptl_crystal_size_mid 0.26
_exptl_crystal_size_min 0.22
_refine_diff_density_max 1.201
_refine_diff_density_min -1.105
_refine_diff_density_rms 0.193
_refine_ls_extinction_method none
_refine_ls_goodness_of_fit_ref 1.043
_refine_ls_hydrogen_treatment constr
_refine_ls_matrix_type full
_refine_ls_number_parameters 446
_refine_ls_number_reflns 8215
_refine_ls_number_restraints 0
_refine_ls_restrained_S_all 1.043
_refine_ls_R_factor_all 0.0894
_refine_ls_R_factor_gt 0.0428
_refine_ls_shift/su_max 0.000
_refine_ls_shift/su_mean 0.000
_refine_ls_structure_factor_coef Fsqd
_refine_ls_weighting_details 'calc w=1/[\s^2^(Fo^2^)+(0.0261P)^2^+47.4094P] where P=(Fo^2^+2Fc^2^)/3'
_refine_ls_weighting_scheme calc
_refine_ls_wR_factor_gt 0.0793
_refine_ls_wR_factor_ref 0.0961
_reflns_number_gt 5601
_reflns_number_total 8215
_reflns_threshold_expression >2sigma(I)
_cod_data_source_file om100339p_si_002.cif
_cod_data_source_block ps318
_cod_depositor_comments
;
The following automatic conversions were performed:
'_atom_site_symetry_multiplicity' tag replaced with
'_atom_site_symmetry_multiplicity'.

Automatic conversion script
Id: cif_correct_tags 1440 2010-10-19 06:21:57Z saulius 
;
_cod_original_cell_volume 7171.8(6)
_cod_original_sg_symbol_H-M C2/c
_cod_database_code 4066187

loop_
_symmetry_equiv_pos_as_xyz
'x, y, z'
'-x, y, -z+1/2'
'x+1/2, y+1/2, z'
'-x+1/2, y+1/2, -z+1/2'
'-x, -y, -z'
'x, -y, z-1/2'
'-x+1/2, -y+1/2, -z'
'x+1/2, -y+1/2, z-1/2'

loop_
_atom_site_label
_atom_site_type_symbol
_atom_site_fract_x
_atom_site_fract_y
_atom_site_fract_z
_atom_site_U_iso_or_equiv
_atom_site_adp_type
_atom_site_occupancy
_atom_site_symmetry_multiplicity
_atom_site_calc_flag
_atom_site_refinement_flags
Pd Pd 0.179059(16) 0.256376(18) 0.21820(2) 0.01832(9) Uani 1 1 d .
Fe Fe 0.16383(4) 0.05636(4) 0.07750(4) 0.02774(17) Uani 1 1 d .
P P 0.26119(6) 0.19064(6) 0.22627(7) 0.0207(2) Uani 1 1 d .
N1 N 0.11196(18) 0.2533(2) 0.0844(2) 0.0270(9) Uani 1 1 d .
N2 N 0.10728(19) 0.3234(2) 0.2193(2) 0.0257(9) Uani 1 1 d .
C1 C 0.2396(2) 0.1302(2) 0.1428(3) 0.0234(10) Uani 1 1 d .
C2 C 0.2679(2) 0.0597(3) 0.1549(3) 0.0353(12) Uani 1 1 d .
H2 H 0.2958 0.0359 0.2058 0.042 Uiso 1 1 calc R
C3 C 0.2461(3) 0.0325(3) 0.0763(3) 0.0403(13) Uani 1 1 d .
H3 H 0.2574 -0.0123 0.0667 0.048 Uiso 1 1 calc R
C4 C 0.2044(3) 0.0844(3) 0.0146(3) 0.0342(12) Uani 1 1 d .
H4 H 0.1832 0.0797 -0.0425 0.041 Uiso 1 1 calc R
C5 C 0.2003(2) 0.1453(3) 0.0551(3) 0.0257(10) Uani 1 1 d .
H5 H 0.1763 0.1875 0.0291 0.031 Uiso 1 1 calc R
C6 C 0.0769(3) 0.0762(3) 0.0699(4) 0.0398(13) Uani 1 1 d .
C7 C 0.1188(3) 0.0264(3) 0.1337(4) 0.0501(17) Uani 1 1 d .
H7 H 0.1371 0.0324 0.1899 0.060 Uiso 1 1 calc R
C8 C 0.1290(3) -0.0344(3) 0.0992(4) 0.0511(16) Uani 1 1 d .
H8 H 0.1554 -0.0747 0.1283 0.061 Uiso 1 1 calc R
C9 C 0.0918(3) -0.0223(3) 0.0128(4) 0.0419(14) Uani 1 1 d .
H9 H 0.0888 -0.0537 -0.0258 0.050 Uiso 1 1 calc R
C10 C 0.0597(3) 0.0456(3) -0.0056(3) 0.0384(13) Uani 1 1 d .
H10 H 0.0321 0.0666 -0.0584 0.046 Uiso 1 1 calc R
C11 C 0.0527(3) 0.1465(3) 0.0816(4) 0.0442(15) Uani 1 1 d .
H11A H 0.0050 0.1417 0.0604 0.053 Uiso 1 1 calc R
H11B H 0.0790 0.1568 0.1411 0.053 Uiso 1 1 calc R
C12 C 0.0592(2) 0.2079(3) 0.0392(3) 0.0382(14) Uani 1 1 d .
C13 C 0.1206(3) 0.3078(3) 0.0467(3) 0.0406(13) Uani 1 1 d .
H13 H 0.1580 0.3382 0.0797 0.049 Uiso 1 1 calc R
C14 C 0.0774(4) 0.3209(4) -0.0375(4) 0.065(2) Uani 1 1 d .
H14 H 0.0854 0.3585 -0.0616 0.079 Uiso 1 1 calc R
C15 C 0.0225(4) 0.2768(5) -0.0844(4) 0.073(3) Uani 1 1 d .
H15 H -0.0085 0.2850 -0.1416 0.087 Uiso 1 1 calc R
C16 C 0.0118(3) 0.2201(4) -0.0484(4) 0.060(2) Uani 1 1 d .
H16 H -0.0261 0.1901 -0.0811 0.072 Uiso 1 1 calc R
C17 C 0.3083(2) 0.1315(3) 0.3171(3) 0.0262(10) Uani 1 1 d .
C18 C 0.3772(3) 0.1142(3) 0.3567(3) 0.0352(12) Uani 1 1 d .
H18 H 0.4008 0.1333 0.3370 0.042 Uiso 1 1 calc R
C19 C 0.4109(3) 0.0682(3) 0.4257(3) 0.0463(15) Uani 1 1 d .
H19 H 0.4568 0.0568 0.4520 0.056 Uiso 1 1 calc R
C20 C 0.3762(3) 0.0401(3) 0.4547(4) 0.0496(16) Uani 1 1 d .
H20 H 0.3992 0.0106 0.5017 0.060 Uiso 1 1 calc R
C21 C 0.3071(3) 0.0550(3) 0.4146(3) 0.0434(14) Uani 1 1 d .
H21 H 0.2834 0.0338 0.4330 0.052 Uiso 1 1 calc R
C22 C 0.2736(3) 0.1021(3) 0.3466(3) 0.0323(11) Uani 1 1 d .
H22 H 0.2278 0.1137 0.3210 0.039 Uiso 1 1 calc R
C23 C 0.3204(2) 0.2509(3) 0.2251(3) 0.0248(10) Uani 1 1 d .
C24 C 0.3225(2) 0.3237(3) 0.2428(3) 0.0323(12) Uani 1 1 d .
H24 H 0.2961 0.3409 0.2594 0.039 Uiso 1 1 calc R
C25 C 0.3633(3) 0.3704(3) 0.2361(3) 0.0423(14) Uani 1 1 d .
H25 H 0.3644 0.4188 0.2489 0.051 Uiso 1 1 calc R
C26 C 0.4023(3) 0.3469(3) 0.2110(3) 0.0394(13) Uani 1 1 d .
H26 H 0.4296 0.3788 0.2063 0.047 Uiso 1 1 calc R
C27 C 0.4003(3) 0.2750(3) 0.1928(3) 0.0406(13) Uani 1 1 d .
H27 H 0.4265 0.2584 0.1757 0.049 Uiso 1 1 calc R
C28 C 0.3601(2) 0.2269(3) 0.1995(3) 0.0327(12) Uani 1 1 d .
H28 H 0.3594 0.1786 0.1868 0.039 Uiso 1 1 calc R
C29 C 0.2373(2) 0.2787(2) 0.3423(3) 0.0233(10) Uani 1 1 d .
C30 C 0.1986(2) 0.3074(2) 0.3673(3) 0.0270(10) Uani 1 1 d .
C31 C 0.2297(3) 0.3334(3) 0.4480(3) 0.0324(12) Uani 1 1 d .
H31 H 0.2028 0.3533 0.4627 0.039 Uiso 1 1 calc R
C32 C 0.3003(3) 0.3299(3) 0.5066(3) 0.0365(13) Uani 1 1 d .
H32 H 0.3210 0.3463 0.5609 0.044 Uiso 1 1 calc R
C33 C 0.3395(3) 0.3019(3) 0.4832(3) 0.0346(12) Uani 1 1 d .
H33 H 0.3870 0.3001 0.5218 0.041 Uiso 1 1 calc R
C34 C 0.3087(2) 0.2761(3) 0.4021(3) 0.0287(11) Uani 1 1 d .
H34 H 0.3359 0.2570 0.3875 0.034 Uiso 1 1 calc R
C35 C 0.1224(2) 0.3104(3) 0.3033(3) 0.0294(11) Uani 1 1 d .
H35A H 0.1019 0.2654 0.3028 0.035 Uiso 1 1 calc R
H35B H 0.1033 0.3489 0.3167 0.035 Uiso 1 1 calc R
C36 C 0.0330(2) 0.3126(3) 0.1542(3) 0.0388(13) Uani 1 1 d .
H36A H 0.0074 0.3438 0.1650 0.058 Uiso 1 1 calc R
H36B H 0.0212 0.2635 0.1550 0.058 Uiso 1 1 calc R
H36C H 0.0222 0.3236 0.1002 0.058 Uiso 1 1 calc R
C37 C 0.1248(3) 0.3992(3) 0.2147(3) 0.0330(12) Uani 1 1 d .
H37A H 0.1161 0.4074 0.1613 0.049 Uiso 1 1 calc R
H37B H 0.1724 0.4077 0.2584 0.049 Uiso 1 1 calc R
H37C H 0.0972 0.4312 0.2213 0.049 Uiso 1 1 calc R
Sb1 Sb 0.5000 0.04065(2) 0.2500 0.02640(12) Uani 1 2 d S
F11 F 0.5154(2) 0.04141(19) 0.1682(2) 0.0635(11) Uani 1 1 d .
F12 F 0.5000 -0.0591(2) 0.2500 0.0677(17) Uani 1 2 d S
F13 F 0.40674(18) 0.0413(3) 0.1674(3) 0.0955(16) Uani 1 1 d .
F14 F 0.5000 0.1407(3) 0.2500 0.0714(16) Uani 1 2 d S
Sb2 Sb -0.01083(15) 0.07429(4) 0.2444(3) 0.0354(6) Uani 0.50 1 d P
F21 F -0.0007(5) 0.0033(5) 0.3169(5) 0.072(2) Uiso 0.50 1 d P
F22 F 0.0219(5) 0.1413(6) 0.3312(7) 0.0492(13) Uiso 0.50 1 d P
F23 F -0.0484(5) 0.0038(6) 0.1628(6) 0.093(3) Uiso 0.50 1 d P
F24 F -0.0940(4) 0.0990(5) 0.2221(5) 0.068(2) Uiso 0.50 1 d P
F25 F 0.0774(5) 0.0546(6) 0.2709(6) 0.082(3) Uiso 0.50 1 d P
F26 F -0.0353(5) 0.1442(6) 0.1685(7) 0.0492(13) Uiso 0.50 1 d P

loop_
_atom_site_aniso_label
_atom_site_aniso_U_11
_atom_site_aniso_U_22
_atom_site_aniso_U_33
_atom_site_aniso_U_23
_atom_site_aniso_U_13
_atom_site_aniso_U_12
Pd 0.01876(16) 0.01720(18) 0.01792(16) -0.00224(14) 0.01024(13) 0.00126(13)
Fe 0.0343(4) 0.0234(4) 0.0249(4) -0.0063(3) 0.0171(3) -0.0022(3)
P 0.0181(5) 0.0203(6) 0.0199(6) -0.0022(5) 0.0090(5) 0.0016(5)
N1 0.0222(19) 0.033(2) 0.0209(19) -0.0033(18) 0.0098(16) 0.0117(17)
N2 0.028(2) 0.023(2) 0.029(2) -0.0039(17) 0.0184(18) 0.0023(16)
C1 0.027(2) 0.020(2) 0.025(2) -0.0034(19) 0.016(2) 0.0023(19)
C2 0.029(3) 0.030(3) 0.032(3) -0.003(2) 0.010(2) 0.011(2)
C3 0.040(3) 0.040(3) 0.040(3) -0.009(3) 0.022(3) 0.009(2)
C4 0.037(3) 0.041(3) 0.034(3) -0.007(2) 0.026(2) 0.003(2)
C5 0.028(2) 0.028(3) 0.026(2) -0.001(2) 0.019(2) 0.003(2)
C6 0.048(3) 0.040(3) 0.047(3) -0.019(3) 0.036(3) -0.021(3)
C7 0.081(5) 0.046(4) 0.043(3) -0.021(3) 0.047(4) -0.031(3)
C8 0.080(5) 0.035(3) 0.044(4) -0.009(3) 0.040(3) -0.016(3)
C9 0.053(3) 0.031(3) 0.044(3) -0.020(2) 0.030(3) -0.019(3)
C10 0.035(3) 0.045(3) 0.040(3) -0.018(3) 0.025(3) -0.014(2)
C11 0.032(3) 0.053(4) 0.057(4) -0.035(3) 0.032(3) -0.022(3)
C12 0.020(2) 0.056(4) 0.032(3) -0.017(3) 0.012(2) 0.009(2)
C13 0.064(4) 0.033(3) 0.032(3) 0.010(2) 0.033(3) 0.021(3)
C14 0.097(6) 0.068(5) 0.038(4) 0.024(3) 0.043(4) 0.054(4)
C15 0.070(5) 0.104(7) 0.024(3) 0.012(4) 0.016(3) 0.058(5)
C16 0.026(3) 0.097(6) 0.034(3) -0.030(4) 0.005(3) 0.019(3)
C17 0.023(2) 0.025(3) 0.023(2) -0.002(2) 0.010(2) 0.0042(19)
C18 0.033(3) 0.033(3) 0.031(3) 0.006(2) 0.015(2) 0.010(2)
C19 0.039(3) 0.051(4) 0.030(3) 0.009(3) 0.010(3) 0.018(3)
C20 0.070(4) 0.037(3) 0.033(3) 0.015(3) 0.025(3) 0.019(3)
C21 0.066(4) 0.034(3) 0.040(3) 0.003(3) 0.037(3) 0.005(3)
C22 0.040(3) 0.027(3) 0.032(3) -0.002(2) 0.022(2) 0.002(2)
C23 0.019(2) 0.032(3) 0.019(2) 0.000(2) 0.0090(18) 0.000(2)
C24 0.034(3) 0.037(3) 0.032(3) -0.008(2) 0.023(2) -0.005(2)
C25 0.057(4) 0.032(3) 0.045(3) -0.007(3) 0.034(3) -0.014(3)
C26 0.038(3) 0.049(4) 0.037(3) 0.003(3) 0.025(3) -0.010(3)
C27 0.038(3) 0.049(4) 0.045(3) 0.009(3) 0.030(3) 0.007(2)
C28 0.027(3) 0.037(3) 0.033(3) 0.001(2) 0.017(2) 0.007(2)
C29 0.030(2) 0.016(2) 0.023(2) -0.0005(18) 0.015(2) -0.0021(18)
C30 0.040(3) 0.018(2) 0.027(2) 0.000(2) 0.022(2) -0.003(2)
C31 0.052(3) 0.023(3) 0.034(3) -0.006(2) 0.032(3) -0.007(2)
C32 0.061(4) 0.024(3) 0.021(3) -0.009(2) 0.022(3) -0.014(2)
C33 0.038(3) 0.031(3) 0.024(3) -0.001(2) 0.012(2) -0.009(2)
C34 0.032(3) 0.026(3) 0.025(2) -0.004(2) 0.015(2) -0.005(2)
C35 0.037(3) 0.027(3) 0.036(3) -0.004(2) 0.028(2) -0.002(2)
C36 0.027(3) 0.046(3) 0.041(3) -0.010(3) 0.019(2) 0.008(2)
C37 0.041(3) 0.024(3) 0.043(3) 0.004(2) 0.030(3) 0.008(2)
Sb1 0.0280(2) 0.0187(2) 0.0420(3) 0.000 0.0259(2) 0.000
F11 0.104(3) 0.048(2) 0.084(3) 0.020(2) 0.081(3) 0.017(2)
F12 0.126(5) 0.018(2) 0.123(5) 0.000 0.109(4) 0.000
F13 0.029(2) 0.138(4) 0.087(3) -0.021(3) 0.017(2) -0.001(2)
F14 0.111(5) 0.030(3) 0.100(4) 0.000 0.077(4) 0.000
Sb2 0.0503(18) 0.0365(3) 0.0238(11) 0.0020(5) 0.0243(16) -0.0021(4)

loop_
_atom_type_symbol
_atom_type_description
_atom_type_scat_dispersion_real
_atom_type_scat_dispersion_imag
_atom_type_scat_source
C C 0.0033 0.0016 'International Tables Vol C Tables 4.2.6.8 and 6.1.1.4'
H H 0.0000 0.0000 'International Tables Vol C Tables 4.2.6.8 and 6.1.1.4'
N N 0.0061 0.0033 'International Tables Vol C Tables 4.2.6.8 and 6.1.1.4'
P P 0.1023 0.0942 'International Tables Vol C Tables 4.2.6.8 and 6.1.1.4'
Fe Fe 0.3463 0.8444 'International Tables Vol C Tables 4.2.6.8 and 6.1.1.4'
Pd Pd -0.9988 1.0072 'International Tables Vol C Tables 4.2.6.8 and 6.1.1.4'
Sb Sb -0.5866 1.5461 'International Tables Vol C Tables 4.2.6.8 and 6.1.1.4'
F F 0.0171 0.0103 'International Tables Vol C Tables 4.2.6.8 and 6.1.1.4'

loop_
_exptl_crystal_face_index_h
_exptl_crystal_face_index_k
_exptl_crystal_face_index_l
_exptl_crystal_face_perp_dist
1 0 -1 0.080
0 -1 -1 0.046
-1 1 1 0.100
-1 0 0 0.083
-1 -1 0 0.095
1 1 -1 0.166
-1 0 1 0.102
4 -2 5 0.088

loop_
_geom_angle_atom_site_label_1
_geom_angle_atom_site_label_2
_geom_angle_atom_site_label_3
_geom_angle
_geom_angle_site_symmetry_1
_geom_angle_site_symmetry_3
C29 Pd N1 169.36(17) . .
C29 Pd N2 81.65(16) . .
N1 Pd N2 90.15(14) . .
C29 Pd P 94.25(13) . .
N1 Pd P 93.68(10) . .
N2 Pd P 175.44(11) . .
C1 Fe C2 41.32(19) . .
C1 Fe C7 114.1(2) . .
C2 Fe C7 114.7(3) . .
C1 Fe C8 139.0(2) . .
C2 Fe C8 110.3(3) . .
C7 Fe C8 40.6(2) . .
C1 Fe C5 41.17(18) . .
C2 Fe C5 68.8(2) . .
C7 Fe C5 141.0(2) . .
C8 Fe C5 178.3(2) . .
C1 Fe C9 176.5(2) . .
C2 Fe C9 135.3(2) . .
C7 Fe C9 67.4(2) . .
C8 Fe C9 40.2(2) . .
C5 Fe C9 139.5(2) . .
C1 Fe C10 142.9(2) . .
C2 Fe C10 175.0(2) . .
C7 Fe C10 67.3(2) . .
C8 Fe C10 68.0(3) . .
C5 Fe C10 112.8(2) . .
C9 Fe C10 40.4(2) . .
C1 Fe C6 115.17(19) . .
C2 Fe C6 144.0(2) . .
C7 Fe C6 40.1(2) . .
C8 Fe C6 68.4(3) . .
C5 Fe C6 113.2(2) . .
C9 Fe C6 68.1(2) . .
C10 Fe C6 40.5(2) . .
C1 Fe C3 68.8(2) . .
C2 Fe C3 40.4(2) . .
C7 Fe C3 141.3(3) . .
C8 Fe C3 110.3(3) . .
C5 Fe C3 68.1(2) . .
C9 Fe C3 108.0(2) . .
C10 Fe C3 135.1(2) . .
C6 Fe C3 175.5(2) . .
C1 Fe C4 68.93(19) . .
C2 Fe C4 68.2(2) . .
C7 Fe C4 176.8(2) . .
C8 Fe C4 137.8(2) . .
C5 Fe C4 40.66(19) . .
C9 Fe C4 109.6(2) . .
C10 Fe C4 109.7(2) . .
C6 Fe C4 138.2(2) . .
C3 Fe C4 40.1(2) . .
C1 P C17 101.7(2) . .
C1 P C23 100.0(2) . .
C17 P C23 110.2(2) . .
C1 P Pd 120.53(15) . .
C17 P Pd 114.00(16) . .
C23 P Pd 109.25(16) . .
C12 N1 C13 120.2(5) . .
C12 N1 Pd 124.8(4) . .
C13 N1 Pd 114.5(3) . .
C36 N2 C37 108.5(4) . .
C36 N2 C35 108.7(4) . .
C37 N2 C35 109.3(4) . .
C36 N2 Pd 118.9(3) . .
C37 N2 Pd 106.8(3) . .
C35 N2 Pd 104.4(3) . .
C5 C1 C2 106.9(4) . .
C5 C1 P 128.0(4) . .
C2 C1 P 124.6(4) . .
C5 C1 Fe 69.9(3) . .
C2 C1 Fe 69.4(3) . .
P C1 Fe 132.0(2) . .
C3 C2 C1 108.3(5) . .
C3 C2 Fe 70.6(3) . .
C1 C2 Fe 69.3(3) . .
C3 C2 H2 125.8 . .
C1 C2 H2 125.8 . .
Fe C2 H2 125.9 . .
C4 C3 C2 108.7(5) . .
C4 C3 Fe 70.1(3) . .
C2 C3 Fe 69.0(3) . .
C4 C3 H3 125.7 . .
C2 C3 H3 125.7 . .
Fe C3 H3 126.8 . .
C3 C4 C5 108.0(4) . .
C3 C4 Fe 69.8(3) . .
C5 C4 Fe 69.2(3) . .
C3 C4 H4 126.0 . .
C5 C4 H4 126.0 . .
Fe C4 H4 126.6 . .
C4 C5 C1 108.1(4) . .
C4 C5 Fe 70.2(3) . .
C1 C5 Fe 68.9(3) . .
C4 C5 H5 126.0 . .
C1 C5 H5 126.0 . .
Fe C5 H5 126.6 . .
C7 C6 C10 106.9(5) . .
C7 C6 C11 125.1(5) . .
C10 C6 C11 127.9(6) . .
C7 C6 Fe 69.6(3) . .
C10 C6 Fe 69.6(3) . .
C11 C6 Fe 128.3(4) . .
C6 C7 C8 109.4(5) . .
C6 C7 Fe 70.3(3) . .
C8 C7 Fe 69.7(3) . .
C6 C7 H7 125.3 . .
C8 C7 H7 125.3 . .
Fe C7 H7 126.2 . .
C9 C8 C7 107.0(6) . .
C9 C8 Fe 70.0(3) . .
C7 C8 Fe 69.7(3) . .
C9 C8 H8 126.5 . .
C7 C8 H8 126.5 . .
Fe C8 H8 125.4 . .
C8 C9 C10 108.4(5) . .
C8 C9 Fe 69.8(3) . .
C10 C9 Fe 69.9(3) . .
C8 C9 H9 125.8 . .
C10 C9 H9 125.8 . .
Fe C9 H9 126.1 . .
C9 C10 C6 108.3(5) . .
C9 C10 Fe 69.7(3) . .
C6 C10 Fe 69.9(3) . .
C9 C10 H10 125.9 . .
C6 C10 H10 125.9 . .
Fe C10 H10 126.0 . .
C12 C11 C6 113.7(4) . .
C12 C11 H11A 108.8 . .
C6 C11 H11A 108.8 . .
C12 C11 H11B 108.8 . .
C6 C11 H11B 108.8 . .
H11A C11 H11B 107.7 . .
N1 C12 C16 118.6(6) . .
N1 C12 C11 119.1(5) . .
C16 C12 C11 122.4(6) . .
N1 C13 C14 123.6(6) . .
N1 C13 H13 118.2 . .
C14 C13 H13 118.2 . .
C15 C14 C13 117.5(7) . .
C15 C14 H14 121.3 . .
C13 C14 H14 121.3 . .
C14 C15 C16 120.9(6) . .
C14 C15 H15 119.5 . .
C16 C15 H15 119.5 . .
C15 C16 C12 119.3(6) . .
C15 C16 H16 120.4 . .
C12 C16 H16 120.4 . .
C22 C17 C18 119.4(5) . .
C22 C17 P 118.3(4) . .
C18 C17 P 122.3(4) . .
C19 C18 C17 120.2(5) . .
C19 C18 H18 119.9 . .
C17 C18 H18 119.9 . .
C20 C19 C18 119.9(5) . .
C20 C19 H19 120.0 . .
C18 C19 H19 120.0 . .
C19 C20 C21 120.7(5) . .
C19 C20 H20 119.7 . .
C21 C20 H20 119.7 . .
C20 C21 C22 119.6(5) . .
C20 C21 H21 120.2 . .
C22 C21 H21 120.2 . .
C17 C22 C21 120.2(5) . .
C17 C22 H22 119.9 . .
C21 C22 H22 119.9 . .
C24 C23 C28 118.2(4) . .
C24 C23 P 120.3(3) . .
C28 C23 P 121.3(4) . .
C25 C24 C23 120.7(5) . .
C25 C24 H24 119.7 . .
C23 C24 H24 119.7 . .
C26 C25 C24 121.2(5) . .
C26 C25 H25 119.4 . .
C24 C25 H25 119.4 . .
C25 C26 C27 118.6(5) . .
C25 C26 H26 120.7 . .
C27 C26 H26 120.7 . .
C26 C27 C28 121.4(5) . .
C26 C27 H27 119.3 . .
C28 C27 H27 119.3 . .
C27 C28 C23 120.0(5) . .
C27 C28 H28 120.0 . .
C23 C28 H28 120.0 . .
C30 C29 C34 117.5(4) . .
C30 C29 Pd 112.2(3) . .
C34 C29 Pd 130.0(4) . .
C31 C30 C29 121.4(5) . .
C31 C30 C35 121.2(4) . .
C29 C30 C35 117.4(4) . .
C32 C31 C30 120.5(5) . .
C32 C31 H31 119.8 . .
C30 C31 H31 119.8 . .
C33 C32 C31 119.1(5) . .
C33 C32 H32 120.5 . .
C31 C32 H32 120.5 . .
C32 C33 C34 120.7(5) . .
C32 C33 H33 119.6 . .
C34 C33 H33 119.6 . .
C33 C34 C29 120.9(5) . .
C33 C34 H34 119.6 . .
C29 C34 H34 119.6 . .
N2 C35 C30 108.5(4) . .
N2 C35 H35A 110.0 . .
C30 C35 H35A 110.0 . .
N2 C35 H35B 110.0 . .
C30 C35 H35B 110.0 . .
H35A C35 H35B 108.4 . .
N2 C36 H36A 109.5 . .
N2 C36 H36B 109.5 . .
H36A C36 H36B 109.5 . .
N2 C36 H36C 109.5 . .
H36A C36 H36C 109.5 . .
H36B C36 H36C 109.5 . .
N2 C37 H37A 109.5 . .
N2 C37 H37B 109.5 . .
H37A C37 H37B 109.5 . .
N2 C37 H37C 109.5 . .
H37A C37 H37C 109.5 . .
H37B C37 H37C 109.5 . .
F13 Sb1 F13 179.3(3) . 2_655
F13 Sb1 F12 90.36(17) . .
F13 Sb1 F12 90.36(17) 2_655 .
F13 Sb1 F14 89.64(17) . .
F13 Sb1 F14 89.64(17) 2_655 .
F12 Sb1 F14 180.000(1) . .
F13 Sb1 F11 90.2(2) . 2_655
F13 Sb1 F11 89.8(2) 2_655 2_655
F12 Sb1 F11 90.43(11) . 2_655
F14 Sb1 F11 89.57(11) . 2_655
F13 Sb1 F11 89.8(2) . .
F13 Sb1 F11 90.2(2) 2_655 .
F12 Sb1 F11 90.43(11) . .
F14 Sb1 F11 89.57(11) . .
F11 Sb1 F11 179.1(2) 2_655 .
Sb2 Sb2 F25 159.5(12) 2 2
Sb2 Sb2 F26 97.5(10) 2 .
F25 Sb2 F26 103.0(5) 2 .
Sb2 Sb2 F24 160.6(11) 2 .
F25 Sb2 F24 28.6(4) 2 .
F26 Sb2 F24 81.2(4) . .
Sb2 Sb2 F22 88.2(11) 2 2
F25 Sb2 F22 112.3(5) 2 2
F26 Sb2 F22 10.2(5) . 2
F24 Sb2 F22 91.3(4) . 2
Sb2 Sb2 F23 105.7(11) 2 .
F25 Sb2 F23 74.7(5) 2 .
F26 Sb2 F23 91.9(5) . .
F24 Sb2 F23 93.7(4) . .
F22 Sb2 F23 90.5(5) 2 .
Sb2 Sb2 F21 92.0(11) 2 .
F25 Sb2 F21 67.5(5) 2 .
F26 Sb2 F21 170.4(4) . .
F24 Sb2 F21 89.4(4) . .
F22 Sb2 F21 177.3(5) 2 .
F23 Sb2 F21 86.8(4) . .
Sb2 Sb2 F22 78.6(11) 2 .
F25 Sb2 F22 99.6(5) 2 .
F26 Sb2 F22 92.2(2) . .
F24 Sb2 F22 82.2(4) . .
F22 Sb2 F22 94.3(7) 2 .
F23 Sb2 F22 173.7(5) . .
F21 Sb2 F22 88.4(5) . .
Sb2 Sb2 F25 15.9(10) 2 .
F25 Sb2 F25 154.6(7) 2 .
F26 Sb2 F25 97.5(4) . .
F24 Sb2 F25 176.3(5) . .
F22 Sb2 F25 87.4(4) 2 .
F23 Sb2 F25 89.8(5) . .
F21 Sb2 F25 92.1(4) . .
F22 Sb2 F25 94.5(4) . .
Sb2 Sb2 F26 69.6(10) 2 2
F25 Sb2 F26 109.5(5) 2 2
F26 Sb2 F26 89.5(7) . 2
F24 Sb2 F26 91.1(4) . 2
F22 Sb2 F26 90.0(2) 2 2
F23 Sb2 F26 175.2(5) . 2
F21 Sb2 F26 92.6(5) . 2
F22 Sb2 F26 9.8(5) . 2
F25 Sb2 F26 85.5(4) . 2
Sb2 Sb2 F21 75.0(10) 2 2
F25 Sb2 F21 104.1(5) 2 2
F26 Sb2 F21 93.9(5) . 2
F24 Sb2 F21 124.3(4) . 2
F22 Sb2 F21 87.5(5) 2 2
F23 Sb2 F21 30.7(3) . 2
F21 Sb2 F21 89.9(5) . 2
F22 Sb2 F21 153.4(4) . 2
F25 Sb2 F21 59.1(4) . 2
F26 Sb2 F21 144.5(4) 2 2
Sb2 Sb2 F23 62.4(10) 2 2
F25 Sb2 F23 97.1(5) 2 2
F26 Sb2 F23 159.9(5) . 2
F24 Sb2 F23 117.9(5) . 2
F22 Sb2 F23 150.2(4) 2 2
F23 Sb2 F23 93.0(6) . 2
F21 Sb2 F23 29.7(3) . 2
F22 Sb2 F23 84.8(5) . 2
F25 Sb2 F23 63.1(4) . 2
F26 Sb2 F23 84.1(5) 2 2
F21 Sb2 F23 80.7(3) 2 2
F23 F21 Sb2 83.5(8) 2 .
F23 F21 Sb2 70.6(8) 2 2
F26 F22 Sb2 78(4) 2 2
F26 F22 Sb2 90(4) 2 .
F21 F23 Sb2 78.7(8) 2 .
F21 F23 Sb2 66.8(8) 2 2
F25 F24 Sb2 53.7(8) 2 .
F25 F24 Sb2 56.2(8) 2 2
F24 F25 Sb2 97.7(10) 2 2
F24 F25 Sb2 101.0(10) 2 .
F22 F26 Sb2 92(4) 2 .
F22 F26 Sb2 80(4) 2 2

loop_
_geom_bond_atom_site_label_1
_geom_bond_atom_site_label_2
_geom_bond_distance
_geom_bond_site_symmetry_2
Pd C29 2.026(4) .
Pd N1 2.139(4) .
Pd N2 2.145(4) .
Pd P 2.2539(12) .
Fe C1 2.027(5) .
Fe C2 2.029(5) .
Fe C7 2.039(6) .
Fe C8 2.041(6) .
Fe C5 2.041(5) .
Fe C9 2.043(5) .
Fe C10 2.044(5) .
Fe C6 2.049(5) .
Fe C3 2.050(5) .
Fe C4 2.054(5) .
P C1 1.802(4) .
P C17 1.822(5) .
P C23 1.828(5) .
N1 C12 1.337(6) .
N1 C13 1.346(7) .
N2 C36 1.479(6) .
N2 C37 1.489(6) .
N2 C35 1.496(6) .
C1 C5 1.431(6) .
C1 C2 1.431(6) .
C2 C3 1.409(7) .
C2 H2 0.9300 .
C3 C4 1.408(8) .
C3 H3 0.9300 .
C4 C5 1.423(7) .
C4 H4 0.9300 .
C5 H5 0.9300 .
C6 C7 1.401(9) .
C6 C10 1.415(7) .
C6 C11 1.504(8) .
C7 C8 1.415(8) .
C7 H7 0.9300 .
C8 C9 1.403(8) .
C8 H8 0.9300 .
C9 C10 1.412(8) .
C9 H9 0.9300 .
C10 H10 0.9300 .
C11 C12 1.480(8) .
C11 H11A 0.9700 .
C11 H11B 0.9700 .
C12 C16 1.423(8) .
C13 C14 1.367(8) .
C13 H13 0.9300 .
C14 C15 1.355(11) .
C14 H14 0.9300 .
C15 C16 1.381(11) .
C15 H15 0.9300 .
C16 H16 0.9300 .
C17 C22 1.386(7) .
C17 C18 1.396(7) .
C18 C19 1.394(7) .
C18 H18 0.9300 .
C19 C20 1.368(9) .
C19 H19 0.9300 .
C20 C21 1.388(8) .
C20 H20 0.9300 .
C21 C22 1.394(7) .
C21 H21 0.9300 .
C22 H22 0.9300 .
C23 C24 1.391(7) .
C23 C28 1.395(6) .
C24 C25 1.378(7) .
C24 H24 0.9300 .
C25 C26 1.372(8) .
C25 H25 0.9300 .
C26 C27 1.379(8) .
C26 H26 0.9300 .
C27 C28 1.383(7) .
C27 H27 0.9300 .
C28 H28 0.9300 .
C29 C30 1.395(6) .
C29 C34 1.401(6) .
C30 C31 1.390(7) .
C30 C35 1.497(7) .
C31 C32 1.386(7) .
C31 H31 0.9300 .
C32 C33 1.379(7) .
C32 H32 0.9300 .
C33 C34 1.395(7) .
C33 H33 0.9300 .
C34 H34 0.9300 .
C35 H35A 0.9700 .
C35 H35B 0.9700 .
C36 H36A 0.9600 .
C36 H36B 0.9600 .
C36 H36C 0.9600 .
C37 H37A 0.9600 .
C37 H37B 0.9600 .
C37 H37C 0.9600 .
Sb1 F13 1.842(4) .
Sb1 F13 1.842(4) 2_655
Sb1 F12 1.854(4) .
Sb1 F14 1.859(5) .
Sb1 F11 1.865(3) 2_655
Sb1 F11 1.865(3) .
Sb2 Sb2 0.431(5) 2
Sb2 F25 1.496(10) 2
Sb2 F26 1.802(11) .
Sb2 F24 1.841(9) .
Sb2 F22 1.843(11) 2
Sb2 F23 1.849(11) .
Sb2 F21 1.858(9) .
Sb2 F22 1.879(11) .
Sb2 F25 1.906(9) .
Sb2 F26 1.906(11) 2
Sb2 F21 1.922(9) 2
Sb2 F23 2.008(11) 2
F21 F23 1.001(10) 2
F21 Sb2 1.922(9) 2
F22 F26 0.325(16) 2
F22 Sb2 1.843(11) 2
F23 F21 1.001(10) 2
F23 Sb2 2.008(11) 2
F24 F25 0.890(10) 2
F24 Sb2 2.252(9) 2
F25 F24 0.890(10) 2
F25 Sb2 1.496(10) 2
F26 F22 0.325(16) 2
F26 Sb2 1.906(11) 2

loop_
_geom_torsion_atom_site_label_1
_geom_torsion_atom_site_label_2
_geom_torsion_atom_site_label_3
_geom_torsion_atom_site_label_4
_geom_torsion
C29 Pd P C1 162.6(2)
N1 Pd P C1 -24.5(2)
C29 Pd P C17 41.2(2)
N1 Pd P C17 -145.9(2)
C29 Pd P C23 -82.57(19)
N1 Pd P C23 90.32(19)
C29 Pd N1 C12 -123.6(9)
N2 Pd N1 C12 -84.1(4)
P Pd N1 C12 98.3(4)
C29 Pd N1 C13 47.9(10)
N2 Pd N1 C13 87.4(3)
P Pd N1 C13 -90.2(3)
C29 Pd N2 C36 -152.8(4)
N1 Pd N2 C36 34.0(4)
C29 Pd N2 C37 84.2(3)
N1 Pd N2 C37 -89.0(3)
C29 Pd N2 C35 -31.5(3)
N1 Pd N2 C35 155.3(3)
C17 P C1 C5 177.9(4)
C23 P C1 C5 -68.9(4)
Pd P C1 C5 50.7(5)
C17 P C1 C2 -11.6(5)
C23 P C1 C2 101.7(4)
Pd P C1 C2 -138.7(4)
C17 P C1 Fe 81.1(3)
C23 P C1 Fe -165.7(3)
Pd P C1 Fe -46.1(4)
C2 Fe C1 C5 117.9(4)
C7 Fe C1 C5 -141.4(3)
C8 Fe C1 C5 177.4(3)
C10 Fe C1 C5 -57.7(4)
C6 Fe C1 C5 -97.1(3)
C3 Fe C1 C5 80.6(3)
C4 Fe C1 C5 37.4(3)
C7 Fe C1 C2 100.7(4)
C8 Fe C1 C2 59.5(5)
C5 Fe C1 C2 -117.9(4)
C10 Fe C1 C2 -175.6(4)
C6 Fe C1 C2 145.0(3)
C3 Fe C1 C2 -37.3(3)
C4 Fe C1 C2 -80.5(3)
C2 Fe C1 P -118.5(5)
C7 Fe C1 P -17.8(4)
C8 Fe C1 P -59.0(5)
C5 Fe C1 P 123.6(4)
C10 Fe C1 P 65.9(5)
C6 Fe C1 P 26.5(4)
C3 Fe C1 P -155.8(4)
C4 Fe C1 P 161.0(4)
C5 C1 C2 C3 -0.2(6)
P C1 C2 C3 -172.4(4)
Fe C1 C2 C3 60.0(4)
C5 C1 C2 Fe -60.2(3)
P C1 C2 Fe 127.6(4)
C1 Fe C2 C3 -119.3(5)
C7 Fe C2 C3 141.6(3)
C8 Fe C2 C3 97.8(4)
C5 Fe C2 C3 -80.7(3)
C9 Fe C2 C3 59.4(5)
C6 Fe C2 C3 178.6(4)
C4 Fe C2 C3 -36.8(3)
C7 Fe C2 C1 -99.1(3)
C8 Fe C2 C1 -142.9(3)
C5 Fe C2 C1 38.6(3)
C9 Fe C2 C1 178.7(3)
C6 Fe C2 C1 -62.0(5)
C3 Fe C2 C1 119.3(5)
C4 Fe C2 C1 82.5(3)
C1 C2 C3 C4 -0.2(6)
Fe C2 C3 C4 59.0(4)
C1 C2 C3 Fe -59.2(4)
C1 Fe C3 C4 -82.1(3)
C2 Fe C3 C4 -120.2(5)
C7 Fe C3 C4 175.4(3)
C8 Fe C3 C4 141.9(3)
C5 Fe C3 C4 -37.7(3)
C9 Fe C3 C4 99.3(3)
C10 Fe C3 C4 63.2(5)
C1 Fe C3 C2 38.1(3)
C7 Fe C3 C2 -64.4(5)
C8 Fe C3 C2 -97.9(4)
C5 Fe C3 C2 82.6(3)
C9 Fe C3 C2 -140.5(3)
C10 Fe C3 C2 -176.6(3)
C4 Fe C3 C2 120.2(5)
C2 C3 C4 C5 0.4(6)
Fe C3 C4 C5 58.8(3)
C2 C3 C4 Fe -58.4(4)
C1 Fe C4 C3 81.7(3)
C2 Fe C4 C3 37.1(3)
C8 Fe C4 C3 -59.5(5)
C5 Fe C4 C3 119.5(4)
C9 Fe C4 C3 -95.0(4)
C10 Fe C4 C3 -138.0(3)
C6 Fe C4 C3 -173.7(3)
C1 Fe C4 C5 -37.9(3)
C2 Fe C4 C5 -82.4(3)
C8 Fe C4 C5 -179.0(3)
C9 Fe C4 C5 145.5(3)
C10 Fe C4 C5 102.5(3)
C6 Fe C4 C5 66.8(4)
C3 Fe C4 C5 -119.5(4)
C3 C4 C5 C1 -0.5(6)
Fe C4 C5 C1 58.6(3)
C3 C4 C5 Fe -59.2(4)
C2 C1 C5 C4 0.4(5)
P C1 C5 C4 172.3(4)
Fe C1 C5 C4 -59.4(3)
C2 C1 C5 Fe 59.8(3)
P C1 C5 Fe -128.3(4)
C1 Fe C5 C4 119.5(4)
C2 Fe C5 C4 80.8(3)
C7 Fe C5 C4 -175.7(4)
C9 Fe C5 C4 -55.2(4)
C10 Fe C5 C4 -94.1(3)
C6 Fe C5 C4 -138.2(3)
C3 Fe C5 C4 37.2(3)
C2 Fe C5 C1 -38.8(3)
C7 Fe C5 C1 64.8(4)
C9 Fe C5 C1 -174.8(3)
C10 Fe C5 C1 146.4(3)
C6 Fe C5 C1 102.3(3)
C3 Fe C5 C1 -82.4(3)
C4 Fe C5 C1 -119.5(4)
C1 Fe C6 C7 -98.2(3)
C2 Fe C6 C7 -58.1(5)
C8 Fe C6 C7 37.1(3)
C5 Fe C6 C7 -143.5(3)
C9 Fe C6 C7 80.5(4)
C10 Fe C6 C7 118.0(5)
C4 Fe C6 C7 175.8(3)
C1 Fe C6 C10 143.8(3)
C2 Fe C6 C10 -176.1(4)
C7 Fe C6 C10 -118.0(5)
C8 Fe C6 C10 -80.9(4)
C5 Fe C6 C10 98.5(4)
C9 Fe C6 C10 -37.5(3)
C4 Fe C6 C10 57.8(5)
C1 Fe C6 C11 20.9(6)
C2 Fe C6 C11 61.1(7)
C7 Fe C6 C11 119.2(7)
C8 Fe C6 C11 156.2(6)
C5 Fe C6 C11 -24.4(6)
C9 Fe C6 C11 -160.3(6)
C10 Fe C6 C11 -122.8(7)
C4 Fe C6 C11 -65.0(6)
C10 C6 C7 C8 0.9(6)
C11 C6 C7 C8 177.9(5)
Fe C6 C7 C8 -58.9(4)
C10 C6 C7 Fe 59.9(4)
C11 C6 C7 Fe -123.1(5)
C1 Fe C7 C6 101.0(3)
C2 Fe C7 C6 146.6(3)
C8 Fe C7 C6 -120.5(5)
C5 Fe C7 C6 60.3(5)
C9 Fe C7 C6 -82.4(4)
C10 Fe C7 C6 -38.4(3)
C3 Fe C7 C6 -173.3(3)
C1 Fe C7 C8 -138.4(4)
C2 Fe C7 C8 -92.8(4)
C5 Fe C7 C8 -179.2(4)
C9 Fe C7 C8 38.2(4)
C10 Fe C7 C8 82.2(4)
C6 Fe C7 C8 120.5(5)
C3 Fe C7 C8 -52.7(5)
C6 C7 C8 C9 -1.1(7)
Fe C7 C8 C9 -60.3(4)
C6 C7 C8 Fe 59.3(4)
C1 Fe C8 C9 -174.8(3)
C2 Fe C8 C9 -137.5(4)
C7 Fe C8 C9 117.8(6)
C10 Fe C8 C9 37.5(3)
C6 Fe C8 C9 81.2(4)
C3 Fe C8 C9 -94.2(4)
C4 Fe C8 C9 -58.0(5)
C1 Fe C8 C7 67.4(5)
C2 Fe C8 C7 104.7(4)
C9 Fe C8 C7 -117.8(6)
C10 Fe C8 C7 -80.3(4)
C6 Fe C8 C7 -36.6(4)
C3 Fe C8 C7 148.0(4)
C4 Fe C8 C7 -175.8(4)
C7 C8 C9 C10 0.7(7)
Fe C8 C9 C10 -59.4(4)
C7 C8 C9 Fe 60.1(4)
C2 Fe C9 C8 64.4(5)
C7 Fe C9 C8 -38.6(4)
C5 Fe C9 C8 177.4(4)
C10 Fe C9 C8 -119.6(5)
C6 Fe C9 C8 -82.0(4)
C3 Fe C9 C8 100.3(4)
C4 Fe C9 C8 142.8(4)
C2 Fe C9 C10 -176.0(3)
C7 Fe C9 C10 81.0(4)
C8 Fe C9 C10 119.6(5)
C5 Fe C9 C10 -63.0(5)
C6 Fe C9 C10 37.5(3)
C3 Fe C9 C10 -140.1(3)
C4 Fe C9 C10 -97.6(3)
C8 C9 C10 C6 -0.2(6)
Fe C9 C10 C6 -59.5(4)
C8 C9 C10 Fe 59.4(4)
C7 C6 C10 C9 -0.5(6)
C11 C6 C10 C9 -177.4(5)
Fe C6 C10 C9 59.4(4)
C7 C6 C10 Fe -59.9(4)
C11 C6 C10 Fe 123.2(5)
C1 Fe C10 C9 178.2(3)
C7 Fe C10 C9 -81.3(4)
C8 Fe C10 C9 -37.3(3)
C5 Fe C10 C9 141.1(3)
C6 Fe C10 C9 -119.4(5)
C3 Fe C10 C9 59.8(5)
C4 Fe C10 C9 97.4(4)
C1 Fe C10 C6 -62.4(5)
C7 Fe C10 C6 38.1(3)
C8 Fe C10 C6 82.1(4)
C5 Fe C10 C6 -99.5(4)
C9 Fe C10 C6 119.4(5)
C3 Fe C10 C6 179.2(4)
C4 Fe C10 C6 -143.2(3)
C7 C6 C11 C12 134.7(6)
C10 C6 C11 C12 -48.9(7)
Fe C6 C11 C12 44.1(7)
C13 N1 C12 C16 -2.0(7)
Pd N1 C12 C16 169.0(3)
C13 N1 C12 C11 177.3(4)
Pd N1 C12 C11 -11.7(6)
C6 C11 C12 N1 -101.1(5)
C6 C11 C12 C16 78.2(6)
C12 N1 C13 C14 0.6(7)
Pd N1 C13 C14 -171.3(4)
N1 C13 C14 C15 1.2(9)
C13 C14 C15 C16 -1.5(9)
C14 C15 C16 C12 0.1(9)
N1 C12 C16 C15 1.7(8)
C11 C12 C16 C15 -177.5(5)
C1 P C17 C22 -98.4(4)
C23 P C17 C22 156.2(4)
Pd P C17 C22 32.9(4)
C1 P C17 C18 80.6(4)
C23 P C17 C18 -24.8(5)
Pd P C17 C18 -148.1(4)
C22 C17 C18 C19 -0.6(8)
P C17 C18 C19 -179.5(4)
C17 C18 C19 C20 0.0(9)
C18 C19 C20 C21 1.9(9)
C19 C20 C21 C22 -3.2(9)
C18 C17 C22 C21 -0.7(7)
P C17 C22 C21 178.3(4)
C20 C21 C22 C17 2.5(8)
C1 P C23 C24 145.1(4)
C17 P C23 C24 -108.3(4)
Pd P C23 C24 17.7(4)
C1 P C23 C28 -29.2(4)
C17 P C23 C28 77.4(4)
Pd P C23 C28 -156.6(3)
C28 C23 C24 C25 -0.8(7)
P C23 C24 C25 -175.2(4)
C23 C24 C25 C26 0.8(8)
C24 C25 C26 C27 -0.4(9)
C25 C26 C27 C28 0.0(8)
C26 C27 C28 C23 0.0(8)
C24 C23 C28 C27 0.4(7)
P C23 C28 C27 174.8(4)
N1 Pd C29 C30 55.0(10)
N2 Pd C29 C30 15.0(3)
P Pd C29 C30 -167.0(3)
N1 Pd C29 C34 -118.1(9)
N2 Pd C29 C34 -158.1(5)
P Pd C29 C34 19.9(4)
C34 C29 C30 C31 0.8(7)
Pd C29 C30 C31 -173.2(4)
C34 C29 C30 C35 179.7(4)
Pd C29 C30 C35 5.7(5)
C29 C30 C31 C32 -1.4(7)
C35 C30 C31 C32 179.7(4)
C30 C31 C32 C33 1.5(7)
C31 C32 C33 C34 -1.1(8)
C32 C33 C34 C29 0.5(8)
C30 C29 C34 C33 -0.4(7)
Pd C29 C34 C33 172.4(4)
C36 N2 C35 C30 169.3(4)
C37 N2 C35 C30 -72.5(5)
Pd N2 C35 C30 41.4(4)
C31 C30 C35 N2 145.4(4)
C29 C30 C35 N2 -33.4(6)
